data_4109099
loop_
_publ_author_name
'Shengqian Ma'
'Daofeng Sun'
'Michael Ambrogio'
'Jacqueline A. Fillinger'
'Sean Parkin'
'Hong-Cai Zhou'

_publ_section_title
;
 Framework-Catenation Isomerism in Metal-Organic Frameworks and Its Impact
 on Hydrogen Uptake
;
_journal_name_full 'Journal of the American Chemical Society'
_journal_page_first 1858
_journal_page_last 1859
_journal_paper_doi 10.1021/ja067435s
_journal_volume 129
_journal_year 2007
_chemical_formula_moiety 'Cu6 (C27H12N7O6)4 (H2O)6'
_chemical_formula_sum 'C108 H48 Cu6 N28 O30'
_chemical_formula_weight 866.33
_chemical_name_common ' MOF-HTB '
_chemical_name_systematic
;
 ?
;
_space_group_IT_number 166
_symmetry_cell_setting rhombohedral
_symmetry_space_group_name_Hall '-R 3 2"'
_symmetry_space_group_name_H-M 'R -3 m :H'
_atom_sites_solution_hydrogens geom
_atom_sites_solution_primary direct
_atom_sites_solution_secondary difmap
_audit_creation_method SHELXL-97
_cell_angle_alpha 90.00
_cell_angle_beta 90.00
_cell_angle_gamma 120.00
_cell_formula_units_Z 12
_cell_length_a 37.291(2)
_cell_length_b 37.291(2)
_cell_length_c 92.159(3)
_cell_measurement_temperature 258(2)
_cell_volume 110988(9)
_computing_structure_refinement 'SHELXL-97 (Sheldrick, 1997)'
_diffrn_ambient_temperature 258(2)
_diffrn_measured_fraction_theta_full 0.684
_diffrn_measured_fraction_theta_max 0.684
_diffrn_radiation_monochromator graphite
_diffrn_radiation_source 'fine-focus sealed tube'
_diffrn_radiation_type CuK\a
_diffrn_radiation_wavelength 1.54178
_diffrn_reflns_av_R_equivalents 0.0538
_diffrn_reflns_av_sigmaI/netI 0.0338
_diffrn_reflns_limit_h_max 21
_diffrn_reflns_limit_h_min -21
_diffrn_reflns_limit_k_max 21
_diffrn_reflns_limit_k_min -11
_diffrn_reflns_limit_l_max 52
_diffrn_reflns_limit_l_min -50
_diffrn_reflns_number 12274
_diffrn_reflns_theta_full 25.99
_diffrn_reflns_theta_max 25.99
_diffrn_reflns_theta_min 1.67
_exptl_absorpt_coefficient_mu 0.611
_exptl_absorpt_correction_T_max 0.9527
_exptl_absorpt_correction_T_min 0.9303
_exptl_crystal_colour turquoise
_exptl_crystal_density_diffrn 0.467
_exptl_crystal_description block
_exptl_crystal_F_000 15672
_exptl_crystal_size_max 0.12
_exptl_crystal_size_mid 0.10
_exptl_crystal_size_min 0.08
_refine_diff_density_max 0.432
_refine_diff_density_min -0.274
_refine_diff_density_rms 0.046
_refine_ls_extinction_method none
_refine_ls_goodness_of_fit_ref 1.637
_refine_ls_hydrogen_treatment mixed
_refine_ls_matrix_type full
_refine_ls_number_parameters 547
_refine_ls_number_reflns 1807
_refine_ls_number_restraints 611
_refine_ls_restrained_S_all 1.475
_refine_ls_R_factor_all 0.1238
_refine_ls_R_factor_gt 0.1080
_refine_ls_shift/su_max 0.430
_refine_ls_shift/su_mean 0.063
_refine_ls_structure_factor_coef Fsqd
_refine_ls_weighting_details 'calc w=1/[\s^2^(Fo^2^)+(0.2000P)^2^+0.0000P] where P=(Fo^2^+2Fc^2^)/3'
_refine_ls_weighting_scheme calc
_refine_ls_wR_factor_gt 0.3272
_refine_ls_wR_factor_ref 0.3451
_reflns_number_gt 1352
_reflns_number_total 2636
_reflns_threshold_expression >2sigma(I)
_cod_data_source_file ja067435ssi20061017_071454.cif
_cod_data_source_block r3bpsq
_cod_original_sg_symbol_H-M 'R -3 m'
_cod_database_code 4109099

loop_
_symmetry_equiv_pos_as_xyz
'x, y, z'
'-y, x-y, z'
'-x+y, -x, z'
'y, x, -z'
'-x, -x+y, -z'
'x-y, -y, -z'
'x+2/3, y+1/3, z+1/3'
'-y+2/3, x-y+1/3, z+1/3'
'-x+y+2/3, -x+1/3, z+1/3'
'y+2/3, x+1/3, -z+1/3'
'-x+2/3, -x+y+1/3, -z+1/3'
'x-y+2/3, -y+1/3, -z+1/3'
'x+1/3, y+2/3, z+2/3'
'-y+1/3, x-y+2/3, z+2/3'
'-x+y+1/3, -x+2/3, z+2/3'
'y+1/3, x+2/3, -z+2/3'
'-x+1/3, -x+y+2/3, -z+2/3'
'x-y+1/3, -y+2/3, -z+2/3'
'-x, -y, -z'
'y, -x+y, -z'
'x-y, x, -z'
'-y, -x, z'
'x, x-y, z'
'-x+y, y, z'
'-x+2/3, -y+1/3, -z+1/3'
'y+2/3, -x+y+1/3, -z+1/3'
'x-y+2/3, x+1/3, -z+1/3'
'-y+2/3, -x+1/3, z+1/3'
'x+2/3, x-y+1/3, z+1/3'
'-x+y+2/3, y+1/3, z+1/3'
'-x+1/3, -y+2/3, -z+2/3'
'y+1/3, -x+y+2/3, -z+2/3'
'x-y+1/3, x+2/3, -z+2/3'
'-y+1/3, -x+2/3, z+2/3'
'x+1/3, x-y+2/3, z+2/3'
'-x+y+1/3, y+2/3, z+2/3'

loop_
_atom_site_label
_atom_site_type_symbol
_atom_site_fract_x
_atom_site_fract_y
_atom_site_fract_z
_atom_site_U_iso_or_equiv
_atom_site_adp_type
_atom_site_occupancy
_atom_site_symmetry_multiplicity
_atom_site_calc_flag
_atom_site_refinement_flags
Cu1 Cu 0.31000(16) 0.15500(8) 0.06333(6) 0.092(4) Uani 1 2 d SU
Cu2 Cu 0.35841(14) 0.17921(7) 0.08628(5) 0.089(4) Uani 1 2 d SU
O1 O 0.2788(6) 0.1763(6) 0.0734(2) 0.130(8) Uani 1 1 d DU
O2 O 0.3197(6) 0.1968(5) 0.09384(19) 0.104(6) Uani 1 1 d DU
O3 O 0.3876(5) 0.1573(5) 0.0753(2) 0.097(6) Uani 1 1 d DU
O4 O 0.3469(7) 0.1366(6) 0.0559(2) 0.133(8) Uani 1 1 d DU
O5 O 0.2701(7) 0.1350(3) 0.0440(2) 0.134(8) Uani 1 2 d SU
O6 O 0.4031(6) 0.2016(3) 0.1042(2) 0.113(8) Uani 1 2 d SU
Cu3 Cu 0.53528(14) -0.00004(16) -0.09199(4) 0.145(4) Uani 1 1 d U
O7 O 0.5335(6) 0.0084(7) -0.0708(2) 0.152(8) Uani 1 1 d U
O8 O 0.5042(8) -0.0540(8) -0.0888(2) 0.167(7) Uani 1 1 d U
O9 O 0.5286(6) -0.0055(7) -0.1135(3) 0.213(9) Uani 1 1 d U
O10 O 0.5580(7) 0.0587(7) -0.0946(2) 0.176(8) Uani 1 1 d U
O11 O 0.6036(6) 0.0033(6) -0.0870(2) 0.226(9) Uani 1 1 d U
C1 C 0.2868(10) 0.1898(6) 0.0851(4) 0.090(10) Uani 1 1 d DU
C2 C 0.2631(12) 0.2026(11) 0.0937(5) 0.138(13) Uani 1 1 d DU
C3 C 0.2285(11) 0.1988(10) 0.0867(3) 0.177(14) Uani 1 1 d DU
H3 H 0.2227 0.1891 0.0772 0.212 Uiso 1 1 calc R
C4 C 0.2007(10) 0.2105(11) 0.0944(4) 0.174(14) Uani 1 1 d DU
H4 H 0.1771 0.2063 0.0895 0.208 Uiso 1 1 calc R
C5 C 0.2066(14) 0.2266(11) 0.1079(5) 0.137(13) Uani 1 1 d DU
C6 C 0.2420(11) 0.2303(10) 0.1137(3) 0.138(12) Uani 1 1 d DU
H6 H 0.2499 0.2428 0.1227 0.165 Uiso 1 1 calc R
C7 C 0.2681(10) 0.2172(10) 0.1073(4) 0.138(12) Uani 1 1 d U
H7 H 0.2897 0.2187 0.1129 0.166 Uiso 1 1 calc R
C8 C 0.1788(17) 0.2364(11) 0.1126(6) 0.188(17) Uani 1 1 d DU
N1 N 0.1449(13) 0.2298(7) 0.1066(3) 0.163(11) Uani 1 1 d DU
C9 C 0.1178(6) 0.2357(12) 0.1141(9) 0.144(16) Uani 1 2 d SDU
N2 N 0.1238(6) 0.2476(13) 0.1283(6) 0.129(13) Uani 1 2 d SDU
C10 C 0.1621(13) 0.2534(10) 0.1333(5) 0.132(13) Uani 1 1 d DU
N3 N 0.1920(9) 0.2510(10) 0.1260(4) 0.179(13) Uani 1 1 d DU
C11 C 0.3773(11) 0.1419(6) 0.0633(4) 0.106(10) Uani 1 1 d DU
C12 C 0.4061(11) 0.1258(9) 0.0562(4) 0.093(10) Uani 1 1 d DU
C13 C 0.3980(10) 0.1118(10) 0.0421(4) 0.127(12) Uani 1 1 d DU
H13 H 0.3768 0.1120 0.0369 0.152 Uiso 1 1 calc R
C14 C 0.4223(10) 0.0972(9) 0.0361(3) 0.104(10) Uani 1 1 d DU
H14 H 0.4173 0.0868 0.0267 0.125 Uiso 1 1 calc R
C15 C 0.4530(12) 0.0985(10) 0.0439(5) 0.101(10) Uani 1 1 d DU
C16 C 0.4661(10) 0.1188(10) 0.0581(4) 0.149(12) Uani 1 1 d DU
H16 H 0.4903 0.1233 0.0626 0.178 Uiso 1 1 calc R
C17 C 0.4410(10) 0.1302(9) 0.0639(3) 0.117(11) Uani 1 1 d DU
H17 H 0.4463 0.1413 0.0732 0.140 Uiso 1 1 calc R
C18 C 0.4787(14) 0.0880(9) 0.0362(6) 0.125(12) Uani 1 1 d DU
N4 N 0.4749(9) 0.0747(7) 0.0220(4) 0.127(10) Uani 1 1 d DU
C19 C 0.5041(14) 0.0689(7) 0.0171(5) 0.111(12) Uani 1 1 d DU
N5 N 0.5371(7) 0.0743(14) 0.0226(7) 0.113(14) Uani 1 2 d SDU
C20 C 0.5426(8) 0.0851(16) 0.0371(9) 0.114(15) Uani 1 2 d SDU
N6 N 0.5157(12) 0.0941(6) 0.0434(2) 0.109(9) Uani 1 1 d DU
N7 N 0.4958(7) 0.0546(7) 0.0029(3) 0.104(9) Uani 1 1 d DU
C21 C 0.5241(7) 0.0482(13) -0.0032(7) 0.096(15) Uani 1 2 d SDU
C22 C 0.5199(6) 0.0399(12) -0.0201(7) 0.118(15) Uani 1 2 d SDU
C23 C 0.4851(9) 0.0361(7) -0.0269(3) 0.122(11) Uani 1 1 d DU
H23 H 0.4655 0.0396 -0.0219 0.147 Uiso 1 1 calc R
C24 C 0.4812(9) 0.0271(7) -0.0413(3) 0.130(11) Uani 1 1 d DU
H24 H 0.4585 0.0236 -0.0467 0.156 Uiso 1 1 calc R
C25 C 0.5119(6) 0.0237(12) -0.0472(6) 0.115(15) Uani 1 2 d SDU
C26 C 0.5044(7) 0.0088(15) -0.0646(6) 0.093(12) Uani 1 2 d SU
C27 C 0.4589(11) -0.082(2) -0.0869(6) 0.176(15) Uani 1 2 d SU
C28 C 0.4368(13) -0.126(3) -0.0853(7) 0.199(19) Uani 1 2 d SDU
C29 C 0.4613(12) -0.1415(11) -0.0871(3) 0.179(13) Uani 1 1 d DU
H29 H 0.4899 -0.1259 -0.0883 0.214 Uiso 1 1 calc R
C30 C 0.4392(11) -0.1829(12) -0.0870(4) 0.221(16) Uani 1 1 d DU
H30 H 0.4532 -0.1975 -0.0883 0.265 Uiso 1 1 calc R
C31 C 0.3976(11) -0.205(2) -0.0851(6) 0.191(18) Uani 1 2 d SDU
C32 C 0.3721(10) -0.256(2) -0.0843(5) 0.150(17) Uani 1 2 d SDU
N8 N 0.3962(10) -0.2732(8) -0.0841(3) 0.179(12) Uani 1 1 d DU
C33 C 0.3753(16) -0.3123(8) -0.0841(4) 0.171(18) Uani 1 2 d SDU
N9 N 0.3333 -0.3333 -0.0842(7) 0.16(2) Uani 1 6 d SDU
C34 C 0.4887(8) -0.0225(16) -0.1145(7) 0.189(17) Uani 1 2 d SU
C35 C 0.4911(7) -0.0177(14) -0.1334(7) 0.195(18) Uani 1 2 d SDU
C36 C 0.5184(11) -0.0261(9) -0.1415(4) 0.195(14) Uani 1 1 d DU
H36 H 0.5430 -0.0204 -0.1370 0.235 Uiso 1 1 calc R
C37 C 0.5118(10) -0.0438(10) -0.1573(4) 0.201(15) Uani 1 1 d DU
H37 H 0.5307 -0.0487 -0.1622 0.241 Uiso 1 1 calc R
C38 C 0.4744(8) -0.0512(15) -0.1631(7) 0.160(18) Uani 1 2 d SDU
C39 C 0.4716(9) -0.0568(19) -0.1771(7) 0.139(18) Uani 1 2 d SU
N10 N 0.5004(9) -0.0625(10) -0.1846(3) 0.190(13) Uani 1 1 d U
C40 C 0.5410(11) 0.082(2) -0.0962(7) 0.157(15) Uani 1 2 d SU
C41 C 0.5626(12) 0.125(2) -0.0982(5) 0.194(18) Uani 1 2 d SDU
C42 C 0.6031(10) 0.1395(11) -0.0976(2) 0.169(13) Uani 1 1 d DU
H42 H 0.6159 0.1236 -0.0968 0.203 Uiso 1 1 calc R
C43 C 0.6221(13) 0.1810(11) -0.0985(2) 0.178(16) Uani 1 1 d DU
H43 H 0.6509 0.1948 -0.0985 0.214 Uiso 1 1 calc R
C44 C 0.6035(11) 0.207(2) -0.0996(4) 0.124(19) Uani 1 2 d SDU
C45 C 0.623(3) 0.246(5) -0.1016(7) 0.59(16) Uiso 1 2 d SDU
N11 N 0.6613(16) 0.2688(14) -0.1008(3) 0.213(13) Uiso 1 1 d DU
C46 C 0.6888(9) 0.3112(9) -0.1013(5) 0.20(3) Uiso 1 2 d SDU
N12 N 0.6667 0.3333 -0.1017(4) 0.10(2) Uiso 1 6 d SDU

loop_
_atom_site_aniso_label
_atom_site_aniso_U_11
_atom_site_aniso_U_22
_atom_site_aniso_U_33
_atom_site_aniso_U_23
_atom_site_aniso_U_13
_atom_site_aniso_U_12
Cu1 0.084(6) 0.105(5) 0.080(6) 0.0077(19) 0.015(4) 0.042(3)
Cu2 0.067(6) 0.103(5) 0.087(6) 0.004(2) 0.007(4) 0.033(3)
O1 0.120(17) 0.20(2) 0.099(14) -0.035(13) -0.012(11) 0.107(16)
O2 0.075(15) 0.110(15) 0.112(12) -0.025(11) -0.007(10) 0.036(14)
O3 0.066(13) 0.102(16) 0.104(14) 0.013(11) 0.026(10) 0.027(11)
O4 0.138(17) 0.189(19) 0.105(14) -0.027(13) 0.004(11) 0.106(16)
O5 0.156(17) 0.159(15) 0.087(13) -0.012(5) -0.024(11) 0.078(9)
O6 0.120(16) 0.098(13) 0.130(15) -0.018(6) -0.037(11) 0.060(8)
Cu3 0.152(5) 0.186(6) 0.109(6) -0.041(5) -0.016(4) 0.094(4)
O7 0.093(18) 0.242(18) 0.111(9) -0.037(11) 0.016(11) 0.077(17)
O8 0.188(13) 0.184(10) 0.167(16) -0.026(12) -0.002(16) 0.122(10)
O9 0.24(2) 0.221(19) 0.112(8) -0.060(12) 0.027(13) 0.065(19)
O10 0.223(19) 0.184(10) 0.138(15) -0.045(12) -0.076(15) 0.113(12)
O11 0.184(12) 0.27(2) 0.31(2) -0.044(17) 0.071(13) 0.175(14)
C1 0.01(2) 0.11(3) 0.09(2) -0.01(2) 0.026(16) -0.01(2)
C2 0.08(3) 0.21(3) 0.12(3) -0.06(3) 0.00(2) 0.07(2)
C3 0.14(3) 0.32(4) 0.13(2) -0.09(2) -0.025(19) 0.15(3)
C4 0.10(2) 0.30(4) 0.14(3) -0.08(3) -0.01(2) 0.12(2)
C5 0.09(3) 0.21(3) 0.11(2) -0.03(2) 0.016(19) 0.08(2)
C6 0.08(3) 0.21(3) 0.11(2) -0.04(2) 0.010(18) 0.07(2)
C7 0.07(2) 0.21(3) 0.12(2) -0.06(2) 0.000(19) 0.06(2)
C8 0.14(3) 0.30(4) 0.17(3) -0.12(3) -0.05(2) 0.15(3)
N1 0.13(2) 0.31(3) 0.090(19) -0.033(17) -0.005(14) 0.13(2)
C9 0.125(17) 0.24(4) 0.11(3) -0.05(3) -0.026(17) 0.119(19)
N2 0.098(18) 0.22(3) 0.11(2) -0.06(3) -0.031(14) 0.108(16)
C10 0.07(3) 0.22(3) 0.11(2) -0.03(2) -0.006(17) 0.07(3)
N3 0.14(3) 0.33(3) 0.15(3) -0.09(2) -0.045(19) 0.18(3)
C11 0.12(3) 0.11(3) 0.10(2) 0.01(2) 0.019(17) 0.07(3)
C12 0.09(2) 0.07(2) 0.10(2) 0.00(2) 0.002(18) 0.03(2)
C13 0.16(3) 0.22(3) 0.09(2) -0.01(2) -0.03(2) 0.16(3)
C14 0.13(3) 0.14(3) 0.10(2) 0.012(19) -0.008(17) 0.12(2)
C15 0.10(3) 0.14(3) 0.10(2) -0.02(2) -0.014(16) 0.09(2)
C16 0.12(3) 0.21(3) 0.13(2) -0.07(2) -0.03(2) 0.10(2)
C17 0.13(3) 0.18(3) 0.07(2) -0.009(18) 0.001(18) 0.10(2)
C18 0.11(3) 0.17(3) 0.14(2) -0.05(3) -0.02(2) 0.10(3)
N4 0.10(2) 0.22(3) 0.118(19) -0.037(18) -0.018(15) 0.12(2)
C19 0.09(3) 0.17(3) 0.13(2) -0.04(2) -0.030(18) 0.10(3)
N5 0.080(16) 0.18(4) 0.11(2) -0.06(3) -0.031(14) 0.091(18)
C20 0.091(16) 0.17(4) 0.11(2) -0.04(3) -0.022(16) 0.084(19)
N6 0.08(2) 0.16(2) 0.106(17) -0.036(16) -0.003(14) 0.07(2)
N7 0.03(2) 0.16(2) 0.119(17) -0.041(17) -0.017(12) 0.046(17)
C21 0.07(2) 0.14(3) 0.10(2) -0.01(3) -0.004(14) 0.068(17)
C22 0.10(2) 0.14(3) 0.12(2) -0.07(3) -0.033(15) 0.072(16)
C23 0.11(3) 0.17(3) 0.110(17) -0.05(2) -0.024(16) 0.08(2)
C24 0.13(3) 0.20(3) 0.103(17) -0.03(2) -0.019(17) 0.11(2)
C25 0.11(2) 0.16(3) 0.097(18) -0.02(3) -0.008(14) 0.079(17)
C26 0.073(17) 0.12(3) 0.101(16) -0.01(3) -0.003(14) 0.062(15)
C27 0.194(19) 0.182(16) 0.15(4) -0.04(3) -0.019(17) 0.091(8)
C28 0.20(2) 0.190(15) 0.20(5) -0.02(3) -0.010(17) 0.095(8)
C29 0.16(2) 0.156(16) 0.19(3) -0.03(3) -0.02(2) 0.054(15)
C30 0.17(2) 0.159(17) 0.31(4) 0.06(3) -0.01(3) 0.070(17)
C31 0.17(2) 0.13(2) 0.26(4) -0.03(4) -0.014(18) 0.067(10)
C32 0.168(19) 0.14(2) 0.13(4) 0.01(3) 0.003(16) 0.070(10)
N8 0.17(2) 0.151(14) 0.21(3) 0.03(2) -0.02(2) 0.075(13)
C33 0.16(2) 0.150(13) 0.21(4) 0.00(2) -0.01(4) 0.078(10)
N9 0.157(18) 0.157(18) 0.16(5) 0.000 0.000 0.079(9)
C34 0.25(2) 0.14(4) 0.139(16) -0.12(3) -0.062(13) 0.07(2)
C35 0.21(3) 0.20(4) 0.163(18) 0.00(3) 0.002(15) 0.102(19)
C36 0.19(3) 0.30(4) 0.115(19) 0.00(2) -0.043(16) 0.14(3)
C37 0.16(3) 0.36(4) 0.11(2) 0.01(2) -0.013(18) 0.15(3)
C38 0.14(2) 0.24(4) 0.13(2) -0.07(3) -0.036(17) 0.119(19)
C39 0.12(3) 0.22(4) 0.11(2) 0.00(3) -0.001(17) 0.108(19)
N10 0.17(3) 0.28(3) 0.15(2) -0.08(3) -0.02(2) 0.15(2)
C40 0.167(18) 0.172(16) 0.13(4) -0.05(4) -0.024(18) 0.086(8)
C41 0.17(2) 0.195(16) 0.23(4) 0.05(4) 0.026(18) 0.098(8)
C42 0.17(2) 0.15(2) 0.22(3) -0.01(2) -0.02(3) 0.100(13)
C43 0.18(2) 0.15(2) 0.24(3) 0.02(3) 0.02(3) 0.109(13)
C44 0.11(3) 0.12(3) 0.15(3) -0.04(3) -0.022(15) 0.061(15)

loop_
_atom_type_symbol
_atom_type_description
_atom_type_scat_dispersion_real
_atom_type_scat_dispersion_imag
_atom_type_scat_source
C C 0.0181 0.0091 'International Tables Vol C Tables 4.2.6.8 and 6.1.1.4'
H H 0.0000 0.0000 'International Tables Vol C Tables 4.2.6.8 and 6.1.1.4'
Cu Cu -1.9646 0.5888 'International Tables Vol C Tables 4.2.6.8 and 6.1.1.4'
N N 0.0311 0.0180 'International Tables Vol C Tables 4.2.6.8 and 6.1.1.4'
O O 0.0492 0.0322 'International Tables Vol C Tables 4.2.6.8 and 6.1.1.4'

loop_
_geom_angle_atom_site_label_1
_geom_angle_atom_site_label_2
_geom_angle_atom_site_label_3
_geom_angle
_geom_angle_site_symmetry_1
_geom_angle_site_symmetry_3
O1 Cu1 O1 90.3(11) 23 .
O1 Cu1 O4 89.1(8) 23 .
O1 Cu1 O4 170.9(10) . .
O1 Cu1 O4 170.9(10) 23 23
O1 Cu1 O4 89.1(8) . 23
O4 Cu1 O4 90.1(11) . 23
O1 Cu1 O5 94.7(7) 23 .
O1 Cu1 O5 94.7(7) . .
O4 Cu1 O5 94.4(8) . .
O4 Cu1 O5 94.3(8) 23 .
O1 Cu1 Cu2 85.7(6) 23 .
O1 Cu1 Cu2 85.7(6) . .
O4 Cu1 Cu2 85.2(7) . .
O4 Cu1 Cu2 85.2(7) 23 .
O5 Cu1 Cu2 179.4(7) . .
O2 Cu2 O2 87.9(9) 23 .
O2 Cu2 O3 167.2(8) 23 23
O2 Cu2 O3 90.0(7) . 23
O2 Cu2 O3 90.1(7) 23 .
O2 Cu2 O3 167.2(8) . .
O3 Cu2 O3 89.2(9) 23 .
O2 Cu2 O6 98.7(7) 23 .
O2 Cu2 O6 98.6(7) . .
O3 Cu2 O6 94.1(7) 23 .
O3 Cu2 O6 94.1(7) . .
O2 Cu2 Cu1 84.7(6) 23 .
O2 Cu2 Cu1 84.7(6) . .
O3 Cu2 Cu1 82.5(6) 23 .
O3 Cu2 Cu1 82.5(6) . .
O6 Cu2 Cu1 175.2(6) . .
C1 O1 Cu1 123(3) . .
C1 O2 Cu2 117(2) . .
C11 O3 Cu2 124(3) . .
C11 O4 Cu1 120(3) . .
O8 Cu3 O10 167.5(11) . .
O8 Cu3 O7 88.0(10) . .
O10 Cu3 O7 88.4(9) . .
O8 Cu3 O9 93.9(10) . .
O10 Cu3 O9 87.4(10) . .
O7 Cu3 O9 168.8(10) . .
O8 Cu3 O11 95.5(9) . .
O10 Cu3 O11 96.2(8) . .
O7 Cu3 O11 85.8(8) . .
O9 Cu3 O11 104.9(8) . .
O8 Cu3 Cu3 85.1(8) . 24_655
O10 Cu3 Cu3 82.6(7) . 24_655
O7 Cu3 Cu3 83.5(6) . 24_655
O9 Cu3 Cu3 85.7(6) . 24_655
O11 Cu3 Cu3 169.2(4) . 24_655
C26 O7 Cu3 124(4) . .
C27 O8 Cu3 134(3) . .
C34 O9 Cu3 100(4) . .
C40 O10 Cu3 133(4) . .
O1 C1 O2 130(4) . .
O1 C1 C2 126(4) . .
O2 C1 C2 104(4) . .
C3 C2 C7 114(5) . .
C3 C2 C1 114(4) . .
C7 C2 C1 132(5) . .
C2 C3 C4 120(4) . .
C2 C3 H3 120.4 . .
C4 C3 H3 120.1 . .
C5 C4 C3 126(4) . .
C5 C4 H4 117.1 . .
C3 C4 H4 116.9 . .
C4 C5 C6 110(5) . .
C4 C5 C8 116(6) . .
C6 C5 C8 134(6) . .
C5 C6 C7 127(4) . .
C5 C6 H6 116.6 . .
C7 C6 H6 116.4 . .
C2 C7 C6 123(4) . .
C2 C7 H7 118.3 . .
C6 C7 H7 118.7 . .
N3 C8 N1 127(5) . .
N3 C8 C5 103(6) . .
N1 C8 C5 129(7) . .
C8 N1 C9 120(5) . .
N1 C9 N1 115(8) 24 .
N1 C9 N2 122(4) 24 .
N1 C9 N2 122(4) . .
C9 N2 C10 111(4) . .
C9 N2 C10 111(4) . 24
C10 N2 C10 138(8) . 24
N3 C10 N2 129(5) . .
N3 C10 N10 124(4) . 7_455
N2 C10 N10 106(6) . 7_455
C10 N3 C8 110(4) . .
O4 C11 O3 128(5) . .
O4 C11 C12 116(4) . .
O3 C11 C12 116(4) . .
C13 C12 C17 122(4) . .
C13 C12 C11 118(4) . .
C17 C12 C11 120(4) . .
C12 C13 C14 118(4) . .
C12 C13 H13 121.2 . .
C14 C13 H13 121.2 . .
C15 C14 C13 119(4) . .
C15 C14 H14 120.3 . .
C13 C14 H14 120.7 . .
C14 C15 C18 114(5) . .
C14 C15 C16 124(5) . .
C18 C15 C16 120(5) . .
C17 C16 C15 115(4) . .
C17 C16 H16 122.7 . .
C15 C16 H16 122.3 . .
C16 C17 C12 121(4) . .
C16 C17 H17 119.7 . .
C12 C17 H17 119.5 . .
N6 C18 N4 114(4) . .
N6 C18 C15 117(6) . .
N4 C18 C15 128(6) . .
C19 N4 C18 117(4) . .
N5 C19 N4 133(6) . .
N5 C19 N7 117(7) . .
N4 C19 N7 111(4) . .
C19 N5 C19 130(10) 24_655 .
C19 N5 C20 115(5) 24_655 .
C19 N5 C20 115(5) . .
N6 C20 N6 122(8) 24_655 .
N6 C20 N5 119(4) 24_655 .
N6 C20 N5 118(4) . .
C20 N6 C18 122(4) . .
C21 N7 C19 115(4) . .
N7 C21 N7 126(6) . 24_655
N7 C21 C22 117(3) . .
N7 C21 C22 117(3) 24_655 .
C23 C22 C23 125(6) 24_655 .
C23 C22 C21 118(3) 24_655 .
C23 C22 C21 117(3) . .
C24 C23 C22 117(5) . .
C24 C23 H23 121.6 . .
C22 C23 H23 121.8 . .
C23 C24 C25 116(4) . .
C23 C24 H24 122.1 . .
C25 C24 H24 122.4 . .
C24 C25 C24 131(6) . 24_655
C24 C25 C26 114(3) . .
C24 C25 C26 115(3) 24_655 .
O7 C26 O7 124(6) . 24_655
O7 C26 C25 117(3) . .
O7 C26 C25 117(3) 24_655 .
O8 C27 O8 101(5) . 24_655
O8 C27 C28 130(3) . .
O8 C27 C28 128(3) 24_655 .
C29 C28 C29 134(9) 24_655 .
C29 C28 C27 111(4) 24_655 .
C29 C28 C27 111(4) . .
C30 C29 C28 110(6) . .
C30 C29 H29 125.5 . .
C28 C29 H29 124.9 . .
C29 C30 C31 124(6) . .
C29 C30 H30 117.9 . .
C31 C30 H30 118.1 . .
C30 C31 C30 115(7) 24_655 .
C30 C31 C32 122(4) 24_655 .
C30 C31 C32 122(4) . .
N8 C32 N8 131(7) 24_655 .
N8 C32 C31 114(3) 24_655 .
N8 C32 C31 115(3) . .
C33 N8 C32 112(5) . .
N8 C33 N8 116(6) 23_545 .
N8 C33 N9 122(3) 23_545 .
N8 C33 N9 123(3) . .
C33 N9 C33 120.00(11) 2_545 3_655
C33 N9 C33 120.00(11) 2_545 .
C33 N9 C33 120.00(11) 3_655 .
O9 C34 O9 129(5) . 24_655
O9 C34 C35 92(4) . .
O9 C34 C35 92(4) 24_655 .
C36 C35 C36 111(7) . 24_655
C36 C35 C34 121(3) . .
C36 C35 C34 121(3) 24_655 .
C35 C36 C37 127(5) . .
C35 C36 H36 116.4 . .
C37 C36 H36 116.3 . .
C38 C37 C36 112(5) . .
C38 C37 H37 124.3 . .
C36 C37 H37 123.9 . .
C39 C38 C37 114(4) . 24_655
C39 C38 C37 114(4) . .
C37 C38 C37 130(7) 24_655 .
C38 C39 N10 121(3) . .
C38 C39 N10 121(3) . 24_655
N10 C39 N10 118(6) . 24_655
C39 N10 C10 126(5) . 13_544
O10 C40 O10 110(6) . 24_655
O10 C40 C41 125(3) . .
O10 C40 C41 125(3) 24_655 .
C42 C41 C42 138(8) 24_655 .
C42 C41 C40 110(4) 24_655 .
C42 C41 C40 110(4) . .
C43 C42 C41 108(5) . .
C43 C42 H42 126.1 . .
C41 C42 H42 125.9 . .
C42 C43 C44 128(5) . .
C42 C43 H43 116.1 . .
C44 C43 H43 116.1 . .
C45 C44 C43 125(3) . 24_655
C45 C44 C43 124(3) . .
C43 C44 C43 110(7) 24_655 .
C44 C45 N11 125(7) . 24_655
C44 C45 N11 128(7) . .
N11 C45 N11 104(10) 24_655 .
C46 N11 C45 138(8) . .
N12 C46 N11 111(4) . 22_665
N12 C46 N11 110(4) . .
N11 C46 N11 139(7) 22_665 .
C46 N12 C46 119.9(3) . 3_665
C46 N12 C46 119.9(3) . 2_655
C46 N12 C46 119.9(3) 3_665 2_655

loop_
_geom_bond_atom_site_label_1
_geom_bond_atom_site_label_2
_geom_bond_distance
_geom_bond_site_symmetry_2
Cu1 O1 1.94(2) 23
Cu1 O1 1.94(2) .
Cu1 O4 1.94(2) .
Cu1 O4 1.94(2) 23
Cu1 O5 2.20(2) .
Cu1 Cu2 2.630(8) .
Cu2 O2 1.987(18) 23
Cu2 O2 1.987(18) .
Cu2 O3 1.939(19) 23
Cu2 O3 1.939(19) .
Cu2 O6 2.19(2) .
O1 C1 1.16(3) .
O2 C1 1.38(3) .
O3 C11 1.22(3) .
O4 C11 1.25(3) .
Cu3 O8 1.77(2) .
Cu3 O10 1.93(2) .
Cu3 O7 1.98(2) .
Cu3 O9 1.99(2) .
Cu3 O11 2.53(2) .
Cu3 Cu3 2.633(9) 24_655
O7 C26 1.24(3) .
O8 C27 1.49(4) .
O9 C34 1.29(2) .
O10 C40 1.30(4) .
C1 C2 1.44(4) .
C2 C3 1.39(3) .
C2 C7 1.34(3) .
C3 C4 1.49(3) .
C3 H3 0.9300 .
C4 C5 1.35(3) .
C4 H4 0.9300 .
C5 C6 1.37(4) .
C5 C8 1.33(4) .
C6 C7 1.42(3) .
C6 H6 0.9300 .
C7 H7 0.9300 .
C8 N3 1.34(4) .
C8 N1 1.29(4) .
N1 C9 1.32(3) .
C9 N1 1.33(3) 24
C9 N2 1.36(6) .
N2 C10 1.41(4) .
N2 C10 1.41(4) 24
C10 N3 1.35(4) .
C10 N10 1.53(4) 7_455
C11 C12 1.61(4) .
C12 C13 1.37(3) .
C12 C17 1.42(3) .
C13 C14 1.39(3) .
C13 H13 0.9300 .
C14 C15 1.34(3) .
C14 H14 0.9300 .
C15 C18 1.40(4) .
C15 C16 1.46(3) .
C16 C17 1.32(3) .
C16 H16 0.9300 .
C17 H17 0.9300 .
C18 N6 1.44(3) .
C18 N4 1.38(4) .
N4 C19 1.29(4) .
C19 N5 1.25(4) .
C19 N7 1.39(4) .
N5 C19 1.25(4) 24_655
N5 C20 1.38(5) .
C20 N6 1.34(3) 24_655
C20 N6 1.34(3) .
N7 C21 1.32(3) .
C21 N7 1.32(3) 24_655
C21 C22 1.58(5) .
C22 C23 1.38(3) 24_655
C22 C23 1.39(3) .
C23 C24 1.36(3) .
C23 H23 0.9300 .
C24 C25 1.33(3) .
C24 H24 0.9300 .
C25 C24 1.33(3) 24_655
C25 C26 1.67(5) .
C26 O7 1.24(3) 24_655
C27 O8 1.51(4) 24_655
C27 C28 1.42(6) .
C28 C29 1.30(3) 24_655
C28 C29 1.30(3) .
C29 C30 1.34(4) .
C29 H29 0.9300 .
C30 C31 1.36(4) .
C30 H30 0.9300 .
C31 C30 1.36(4) 24_655
C31 C32 1.65(6) .
C32 N8 1.35(3) 24_655
C32 N8 1.34(3) .
N8 C33 1.26(3) .
C33 N8 1.27(3) 23_545
C33 N9 1.36(5) .
N9 C33 1.36(5) 2_545
N9 C33 1.36(5) 3_655
C34 O9 1.30(2) 24_655
C34 C35 1.74(7) .
C35 C36 1.42(4) .
C35 C36 1.42(4) 24_655
C36 C37 1.56(4) .
C36 H36 0.9300 .
C37 C38 1.39(3) .
C37 H37 0.9300 .
C38 C39 1.31(5) .
C38 C37 1.38(3) 24_655
C39 N10 1.38(3) .
C39 N10 1.38(3) 24_655
N10 C10 1.53(4) 13_544
C40 O10 1.31(3) 24_655
C40 C41 1.41(6) .
C41 C42 1.34(3) 24_655
C41 C42 1.32(3) .
C42 C43 1.34(3) .
C42 H42 0.9300 .
C43 C44 1.43(4) .
C43 H43 0.9300 .
C44 C45 1.26(15) .
C44 C43 1.45(4) 24_655
C45 N11 1.29(11) 24_655
C45 N11 1.25(12) .
N11 C46 1.40(4) .
C46 N12 1.42(6) .
C46 N11 1.39(4) 22_665
N12 C46 1.42(6) 3_665
N12 C46 1.42(6) 2_655
